data_1545712
loop_
_publ_author_name
'Ho, Peter Cheng-Wei'
'Jenkins, Hilary A.'
'Britten, James F.'
'Vargas-Baca, Ignacio'

_publ_section_title
;
 FDHALO17: Building new discrete supramolecular assemblies through the
 interaction of iso-tellurazole N-oxides with Lewis acids and bases
;
_journal_name_full 'Faraday Discuss.'
_journal_paper_doi 10.1039/C7FD00075H
_journal_year 2017
_chemical_formula_moiety 'C17 H19 B F3 N3 O Te, C H Cl3'
_chemical_formula_sum 'C18 H20 B Cl3 F3 N3 O Te'
_chemical_formula_weight 596.13
_space_group_crystal_system monoclinic
_space_group_IT_number 4
_space_group_name_Hall 'P 2yb'
_space_group_name_H-M_alt 'P 1 21 1'
_symmetry_space_group_name_Hall 'P 2yb'
_symmetry_space_group_name_H-M 'P 1 21 1'
_atom_sites_solution_hydrogens geom
_atom_sites_solution_primary direct
_audit_creation_date 2017-02-04
_audit_creation_method
;
Olex2 1.2
(compiled 2016.02.19 svn.r3266 for OlexSys, GUI svn.r5155)
;
_audit_update_record
;
2017-02-15 deposited with the CCDC.
2017-04-07 downloaded from the CCDC.
;
_cell_angle_alpha 90
_cell_angle_beta 91.1560(10)
_cell_angle_gamma 90
_cell_formula_units_Z 4
_cell_length_a 10.2886(2)
_cell_length_b 15.0565(3)
_cell_length_c 14.7817(3)
_cell_measurement_reflns_used 9011
_cell_measurement_temperature 296(2)
_cell_measurement_theta_max 31.736
_cell_measurement_theta_min 2.705
_cell_volume 2289.37(8)
_computing_cell_refinement 'SAINT v8.34A (Bruker, 2013)'
_computing_data_reduction 'SAINT v8.34A (Bruker, 2013)'
_computing_molecular_graphics 'Olex2 (Dolomanov et al., 2009)'
_computing_publication_material 'Olex2 (Dolomanov et al., 2009)'
_computing_structure_refinement 'ShelXL (Sheldrick, 2015)'
_computing_structure_solution 'ShelXT (Sheldrick, 2015)'
_diffrn_ambient_temperature 296.15
_diffrn_measured_fraction_theta_full 0.999
_diffrn_measured_fraction_theta_max 0.999
_diffrn_measurement_device_type 'Bruker APEX-II CCD'
_diffrn_measurement_method '\f and \w scans'
_diffrn_radiation_type MoK\a
_diffrn_radiation_wavelength 0.71073
_diffrn_reflns_av_R_equivalents 0.0290
_diffrn_reflns_av_unetI/netI 0.0241
_diffrn_reflns_Laue_measured_fraction_full 0.999
_diffrn_reflns_Laue_measured_fraction_max 0.999
_diffrn_reflns_limit_h_max 14
_diffrn_reflns_limit_h_min -14
_diffrn_reflns_limit_k_max 21
_diffrn_reflns_limit_k_min -21
_diffrn_reflns_limit_l_max 21
_diffrn_reflns_limit_l_min -21
_diffrn_reflns_number 85052
_diffrn_reflns_point_group_measured_fraction_full 0.999
_diffrn_reflns_point_group_measured_fraction_max 0.999
_diffrn_reflns_theta_full 26.000
_diffrn_reflns_theta_max 30.998
_diffrn_reflns_theta_min 1.980
_diffrn_standards_number 0
_exptl_absorpt_coefficient_mu 1.689
_exptl_absorpt_correction_T_max 0.7465
_exptl_absorpt_correction_T_min 0.6856
_exptl_absorpt_correction_type multi-scan
_exptl_absorpt_process_details
;
SADABS-2014/4 (Bruker,2014/4) was used for absorption correction.
wR2(int) was 0.0593 before and 0.0489 after correction.
The Ratio of minimum to maximum transmission is 0.9184.
The \l/2 correction factor is 0.00150.
;
_exptl_crystal_density_diffrn 1.730
_exptl_crystal_description block
_exptl_crystal_F_000 1168
_refine_diff_density_max 1.583
_refine_diff_density_min -0.926
_refine_diff_density_rms 0.084
_refine_ls_abs_structure_details
;
 Flack x determined using 6567 quotients [(I+)-(I-)]/[(I+)+(I-)]
 (Parsons, Flack and Wagner, Acta Cryst. B69 (2013) 249-259).
;
_refine_ls_abs_structure_Flack -0.002(3)
_refine_ls_extinction_method none
_refine_ls_goodness_of_fit_ref 1.028
_refine_ls_hydrogen_treatment constr
_refine_ls_matrix_type full
_refine_ls_number_parameters 547
_refine_ls_number_reflns 14583
_refine_ls_number_restraints 1
_refine_ls_restrained_S_all 1.028
_refine_ls_R_factor_all 0.0258
_refine_ls_R_factor_gt 0.0245
_refine_ls_shift/su_max 0.001
_refine_ls_shift/su_mean 0.000
_refine_ls_structure_factor_coef Fsqd
_refine_ls_weighting_details 'w=1/[\s^2^(Fo^2^)+(0.0299P)^2^+1.7543P] where P=(Fo^2^+2Fc^2^)/3'
_refine_ls_weighting_scheme calc
_refine_ls_wR_factor_gt 0.0597
_refine_ls_wR_factor_ref 0.0605
_reflns_Friedel_coverage 0.933
_reflns_Friedel_fraction_full 0.999
_reflns_Friedel_fraction_max 0.999
_reflns_number_gt 14102
_reflns_number_total 14583
_reflns_threshold_expression 'I > 2\s(I)'
_cod_data_source_file c7fd00075h2.cif
_cod_data_source_block ph538_0m_b
_cod_database_code 1545712
_shelx_space_group_comment
;
The symmetry employed for this shelxl refinement is uniquely defined
by the following loop, which should always be used as a source of
symmetry information in preference to the above space-group names.
They are only intended as comments.
;
_olex2_refinement_description
;
1. Fixed Uiso
 At 1.2 times of:
  All C(H) groups
 At 1.5 times of:
  All C(H,H,H) groups
2.a Ternary CH refined with riding coordinates:
 C18(H18), C36(H36)
2.b Aromatic/amide H refined with riding coordinates:
 C12(H12), C30(H30), C32(H32), C28(H28), C2(H2), C8(H8), C9(H9), C10(H10),
 C25(H25), C20(H20), C27(H27), C33(H33), C14(H14), C24(H24), C26(H26), C11(H11),
  C7(H7), C29(H29), C6(H6), C15(H15)
2.c Idealised Me refined as rotating group:
 C17(H17A,H17B,H17C), C16(H16A,H16B,H16C), C4(H4A,H4B,H4C), C34(H34A,H34B,
 H34C), C22(H22A,H22B,H22C), C35(H35A,H35B,H35C)
;
_shelx_shelxl_version_number 2014/7
_olex2_submission_special_instructions 'No special instructions were received'

loop_
_space_group_symop_operation_xyz
'x, y, z'
'-x, y+1/2, -z'

loop_
_atom_site_label
_atom_site_type_symbol
_atom_site_fract_x
_atom_site_fract_y
_atom_site_fract_z
_atom_site_U_iso_or_equiv
_atom_site_adp_type
_atom_site_occupancy
_atom_site_site_symmetry_order
_atom_site_calc_flag
_atom_site_refinement_flags_posn
Te1 Te 0.05890(2) 0.51406(2) 0.67290(2) 0.01325(4) Uani 1 1 d .
Te2 Te 0.56719(2) 0.50404(2) 0.75794(2) 0.01497(5) Uani 1 1 d .
Cl3 Cl 0.23028(11) 0.64045(6) 0.31855(6) 0.02954(19) Uani 1 1 d .
Cl2 Cl 0.13251(11) 0.69817(8) 0.14347(7) 0.0353(2) Uani 1 1 d .
Cl1 Cl 0.15290(12) 0.82338(7) 0.29269(8) 0.0343(2) Uani 1 1 d .
Cl6 Cl 0.44387(12) 0.17669(9) 0.73507(8) 0.0435(3) Uani 1 1 d .
Cl5 Cl 0.28583(14) 0.32802(8) 0.69350(9) 0.0447(3) Uani 1 1 d .
Cl4 Cl 0.21379(19) 0.20882(15) 0.83696(13) 0.0808(6) Uani 1 1 d .
F2 F -0.0269(2) 0.37823(15) 0.47210(19) 0.0290(5) Uani 1 1 d .
F1 F 0.1262(3) 0.41221(17) 0.36762(15) 0.0339(6) Uani 1 1 d .
F3 F 0.1761(2) 0.41687(15) 0.51880(14) 0.0221(4) Uani 1 1 d .
F5 F 0.4552(2) 0.36599(16) 0.9568(2) 0.0338(6) Uani 1 1 d .
O1 O 0.0409(3) 0.52634(16) 0.44904(15) 0.0196(5) Uani 1 1 d .
F6 F 0.6302(3) 0.36850(16) 1.05494(16) 0.0324(5) Uani 1 1 d .
F4 F 0.6582(3) 0.37324(19) 0.90194(17) 0.0376(6) Uani 1 1 d .
O2 O 0.5764(3) 0.49713(19) 0.98208(16) 0.0270(6) Uani 1 1 d .
N4 N 0.0901(3) 0.4689(2) 1.10467(19) 0.0193(6) Uani 1 1 d .
N2 N 0.5391(3) 0.5421(2) 0.90456(19) 0.0190(6) Uani 1 1 d .
N3 N 0.0652(2) 0.4953(2) 0.82477(17) 0.0147(6) Uani 1 1 d .
N1 N 0.0177(3) 0.56574(19) 0.53117(17) 0.0146(5) Uani 1 1 d .
N6 N 0.5944(3) 0.4514(2) 0.3292(2) 0.0217(6) Uani 1 1 d .
C17 C 0.2161(4) 0.4596(3) 1.1501(2) 0.0219(7) Uani 1 1 d .
H17A H 0.2038 0.4479 1.2132 0.033 Uiso 1 1 calc GR
H17B H 0.2648 0.5134 1.1434 0.033 Uiso 1 1 calc GR
H17C H 0.2627 0.4111 1.1237 0.033 Uiso 1 1 calc GR
C16 C -0.0264(4) 0.4690(3) 1.1599(2) 0.0251(7) Uani 1 1 d .
H16A H -0.0013 0.4702 1.2228 0.038 Uiso 1 1 calc GR
H16B H -0.0764 0.4165 1.1474 0.038 Uiso 1 1 calc GR
H16C H -0.0778 0.5206 1.1457 0.038 Uiso 1 1 calc GR
N5 N 0.5704(3) 0.5002(2) 0.60575(17) 0.0168(5) Uani 1 1 d .
C12 C -0.0406(3) 0.4815(2) 0.9665(2) 0.0165(6) Uani 1 1 d .
H12 H -0.1178 0.4788 0.9981 0.020 Uiso 1 1 calc R
C4 C -0.0851(4) 0.6859(2) 0.4417(2) 0.0214(7) Uani 1 1 d .
H4A H -0.1677 0.6615 0.4232 0.032 Uiso 1 1 calc GR
H4B H -0.0228 0.6751 0.3954 0.032 Uiso 1 1 calc GR
H4C H -0.0937 0.7487 0.4510 0.032 Uiso 1 1 calc GR
C31 C 0.5858(3) 0.4705(2) 0.4176(2) 0.0160(6) Uani 1 1 d .
C21 C 0.4865(4) 0.6195(2) 0.9165(2) 0.0190(6) Uani 1 1 d .
C30 C 0.4643(3) 0.4770(2) 0.4615(2) 0.0168(6) Uani 1 1 d .
H30 H 0.3871 0.4720 0.4281 0.020 Uiso 1 1 calc R
C32 C 0.6981(3) 0.4835(2) 0.4732(2) 0.0182(6) Uani 1 1 d .
H32 H 0.7800 0.4830 0.4479 0.022 Uiso 1 1 calc R
C28 C 0.5674(3) 0.7010(2) 0.6087(2) 0.0204(6) Uani 1 1 d .
H28 H 0.6520 0.6872 0.6272 0.024 Uiso 1 1 calc R
C3 C -0.0398(3) 0.6425(2) 0.5284(2) 0.0160(6) Uani 1 1 d .
C2 C -0.0589(3) 0.6829(2) 0.6161(2) 0.0163(6) Uani 1 1 d .
H2 H -0.0971 0.7387 0.6195 0.020 Uiso 1 1 calc R
C8 C -0.0603(4) 0.7570(3) 0.9557(2) 0.0244(7) Uani 1 1 d .
H8 H -0.0687 0.7822 1.0128 0.029 Uiso 1 1 calc R
C9 C 0.0624(4) 0.7415(3) 0.9211(3) 0.0252(7) Uani 1 1 d .
H9 H 0.1364 0.7568 0.9547 0.030 Uiso 1 1 calc R
C10 C 0.0745(4) 0.7030(2) 0.8360(2) 0.0209(7) Uani 1 1 d .
H10 H 0.1567 0.6921 0.8135 0.025 Uiso 1 1 calc R
C34 C 0.4777(4) 0.4350(3) 0.2739(2) 0.0249(7) Uani 1 1 d .
H34A H 0.4226 0.4864 0.2750 0.037 Uiso 1 1 calc GR
H34B H 0.4319 0.3849 0.2976 0.037 Uiso 1 1 calc GR
H34C H 0.5019 0.4230 0.2127 0.037 Uiso 1 1 calc GR
C25 C 0.3156(4) 0.7435(3) 0.5523(3) 0.0224(7) Uani 1 1 d .
H25 H 0.2313 0.7579 0.5337 0.027 Uiso 1 1 calc R
C13 C 0.0813(3) 0.4772(2) 1.0140(2) 0.0154(6) Uani 1 1 d .
C20 C 0.4576(3) 0.6678(2) 0.8332(2) 0.0187(6) Uani 1 1 d .
H20 H 0.4191 0.7235 0.8358 0.022 Uiso 1 1 calc R
C27 C 0.5454(4) 0.7437(3) 0.5263(3) 0.0234(7) Uani 1 1 d .
H27 H 0.6153 0.7585 0.4903 0.028 Uiso 1 1 calc R
C33 C 0.6857(3) 0.4968(2) 0.5643(2) 0.0170(6) Uani 1 1 d .
H33 H 0.7610 0.5039 0.5994 0.020 Uiso 1 1 calc R
C14 C 0.1943(3) 0.4814(2) 0.9608(2) 0.0159(6) Uani 1 1 d .
H14 H 0.2763 0.4778 0.9882 0.019 Uiso 1 1 calc R
C24 C 0.3382(3) 0.7011(2) 0.6348(2) 0.0187(6) Uani 1 1 d .
H24 H 0.2681 0.6876 0.6711 0.022 Uiso 1 1 calc R
C5 C -0.0355(3) 0.6806(2) 0.7841(2) 0.0161(6) Uani 1 1 d .
C22 C 0.4597(5) 0.6565(3) 1.0079(3) 0.0302(9) Uani 1 1 d .
H22A H 0.5348 0.6881 1.0301 0.045 Uiso 1 1 calc GR
H22B H 0.4401 0.6089 1.0486 0.045 Uiso 1 1 calc GR
H22C H 0.3869 0.6963 1.0037 0.045 Uiso 1 1 calc GR
C26 C 0.4206(4) 0.7642(2) 0.4976(3) 0.0223(7) Uani 1 1 d .
H26 H 0.4063 0.7917 0.4420 0.027 Uiso 1 1 calc R
C11 C -0.0435(3) 0.4896(2) 0.8742(2) 0.0164(6) Uani 1 1 d .
H11 H -0.1238 0.4913 0.8443 0.020 Uiso 1 1 calc R
C7 C -0.1701(4) 0.7345(3) 0.9048(2) 0.0235(7) Uani 1 1 d .
H7 H -0.2521 0.7446 0.9281 0.028 Uiso 1 1 calc R
C1 C -0.0224(3) 0.6407(2) 0.6929(2) 0.0150(6) Uani 1 1 d .
C35 C 0.7202(4) 0.4437(3) 0.2868(3) 0.0295(8) Uani 1 1 d .
H35A H 0.7730 0.4018 0.3198 0.044 Uiso 1 1 calc GR
H35B H 0.7624 0.5006 0.2871 0.044 Uiso 1 1 calc GR
H35C H 0.7082 0.4237 0.2255 0.044 Uiso 1 1 calc GR
C29 C 0.4615(3) 0.4909(2) 0.5531(2) 0.0163(6) Uani 1 1 d .
H29 H 0.3811 0.4940 0.5806 0.020 Uiso 1 1 calc R
C19 C 0.4865(3) 0.6321(2) 0.7518(2) 0.0171(6) Uani 1 1 d .
C23 C 0.4633(3) 0.6786(2) 0.6643(2) 0.0167(6) Uani 1 1 d .
C6 C -0.1590(3) 0.6972(2) 0.8194(2) 0.0203(6) Uani 1 1 d .
H6 H -0.2333 0.6832 0.7855 0.024 Uiso 1 1 calc R
C15 C 0.1821(3) 0.4908(2) 0.8688(2) 0.0170(6) Uani 1 1 d .
H15 H 0.2572 0.4942 0.8351 0.020 Uiso 1 1 calc R
B1 B 0.0793(4) 0.4310(3) 0.4526(3) 0.0172(7) Uani 1 1 d .
C18 C 0.2224(4) 0.7296(2) 0.2411(2) 0.0221(7) Uani 1 1 d .
H18 H 0.3110 0.7447 0.2234 0.027 Uiso 1 1 calc R
C36 C 0.3407(4) 0.2576(3) 0.7824(3) 0.0280(8) Uani 1 1 d .
H36 H 0.3913 0.2930 0.8262 0.034 Uiso 1 1 calc R
B2 B 0.5798(4) 0.3991(3) 0.9731(3) 0.0188(7) Uani 1 1 d .

loop_
_atom_site_aniso_label
_atom_site_aniso_U_11
_atom_site_aniso_U_22
_atom_site_aniso_U_33
_atom_site_aniso_U_23
_atom_site_aniso_U_13
_atom_site_aniso_U_12
Te1 0.01528(8) 0.01299(10) 0.01144(7) 0.00082(8) -0.00032(6) -0.00094(8)
Te2 0.01617(8) 0.01499(10) 0.01370(8) -0.00027(8) -0.00094(6) -0.00004(8)
Cl3 0.0406(5) 0.0219(4) 0.0263(4) 0.0045(3) 0.0045(4) 0.0054(4)
Cl2 0.0420(6) 0.0338(5) 0.0298(5) 0.0015(4) -0.0069(4) 0.0000(4)
Cl1 0.0455(6) 0.0185(4) 0.0393(5) -0.0010(4) 0.0115(4) 0.0049(4)
Cl6 0.0355(6) 0.0524(7) 0.0426(6) -0.0100(5) -0.0004(5) 0.0169(5)
Cl5 0.0625(8) 0.0287(5) 0.0419(6) -0.0069(5) -0.0220(6) 0.0069(5)
Cl4 0.0766(12) 0.0933(14) 0.0747(11) -0.0136(10) 0.0504(10) -0.0316(10)
F2 0.0185(10) 0.0185(10) 0.0500(15) -0.0012(10) -0.0022(10) -0.0026(8)
F1 0.0580(17) 0.0286(12) 0.0155(10) -0.0020(9) 0.0049(10) 0.0149(11)
F3 0.0192(10) 0.0259(11) 0.0210(10) -0.0031(8) -0.0039(8) 0.0035(8)
F5 0.0225(11) 0.0207(11) 0.0578(17) 0.0027(11) -0.0074(11) -0.0009(9)
O1 0.0322(12) 0.0152(12) 0.0113(9) 0.0006(8) 0.0026(8) 0.0029(10)
F6 0.0490(15) 0.0258(12) 0.0219(11) 0.0062(9) -0.0089(10) 0.0027(11)
F4 0.0456(15) 0.0411(15) 0.0266(12) 0.0075(11) 0.0132(11) 0.0220(12)
O2 0.0491(16) 0.0173(13) 0.0141(10) 0.0006(10) -0.0104(10) -0.0037(12)
N4 0.0192(13) 0.0265(15) 0.0121(12) 0.0018(11) -0.0001(10) -0.0001(11)
N2 0.0246(14) 0.0180(13) 0.0143(12) 0.0017(10) -0.0041(10) -0.0039(11)
N3 0.0135(11) 0.0177(16) 0.0131(10) 0.0018(10) 0.0009(8) 0.0008(10)
N1 0.0181(13) 0.0149(12) 0.0108(11) 0.0005(9) 0.0016(9) -0.0009(10)
N6 0.0174(14) 0.0323(17) 0.0155(13) -0.0006(12) 0.0018(10) -0.0002(12)
C17 0.0242(17) 0.0266(18) 0.0146(14) 0.0008(13) -0.0038(12) 0.0003(14)
C16 0.0239(17) 0.036(2) 0.0155(15) 0.0014(14) 0.0061(13) -0.0005(15)
N5 0.0153(11) 0.0203(16) 0.0148(10) -0.0027(11) 0.0003(8) -0.0001(12)
C12 0.0142(13) 0.0192(14) 0.0161(13) 0.0019(11) 0.0032(11) -0.0006(11)
C4 0.0278(17) 0.0166(15) 0.0196(15) 0.0043(12) 0.0005(13) 0.0024(13)
C31 0.0162(14) 0.0154(14) 0.0164(14) 0.0006(11) 0.0006(11) 0.0006(11)
C21 0.0253(17) 0.0155(15) 0.0164(14) -0.0031(11) 0.0030(12) -0.0050(12)
C30 0.0131(13) 0.0203(15) 0.0168(14) -0.0007(11) -0.0015(11) 0.0013(11)
C32 0.0125(13) 0.0215(16) 0.0206(14) 0.0009(12) 0.0020(11) 0.0005(11)
C28 0.0163(15) 0.0225(16) 0.0225(16) 0.0050(13) 0.0018(12) -0.0005(13)
C3 0.0176(15) 0.0148(14) 0.0156(14) 0.0024(11) -0.0003(11) -0.0012(11)
C2 0.0173(14) 0.0131(14) 0.0184(14) 0.0014(11) 0.0012(11) 0.0001(11)
C8 0.037(2) 0.0211(17) 0.0156(15) -0.0028(13) 0.0037(14) -0.0003(15)
C9 0.0313(19) 0.0246(18) 0.0194(16) -0.0049(14) -0.0026(14) -0.0059(15)
C10 0.0206(16) 0.0241(17) 0.0179(15) -0.0015(13) 0.0009(12) -0.0031(13)
C34 0.0229(17) 0.034(2) 0.0177(15) -0.0033(14) -0.0022(13) 0.0008(15)
C25 0.0210(16) 0.0229(17) 0.0232(16) 0.0028(13) -0.0025(13) 0.0033(13)
C13 0.0191(15) 0.0162(14) 0.0110(12) 0.0002(10) 0.0007(11) -0.0002(11)
C20 0.0218(16) 0.0162(15) 0.0181(15) 0.0000(11) 0.0023(12) -0.0014(12)
C27 0.0244(18) 0.0243(17) 0.0217(17) 0.0051(13) 0.0058(14) -0.0002(14)
C33 0.0144(12) 0.0192(16) 0.0174(12) 0.0021(12) -0.0009(10) -0.0015(12)
C14 0.0125(13) 0.0197(15) 0.0154(13) 0.0001(11) -0.0013(10) 0.0006(11)
C24 0.0187(15) 0.0187(16) 0.0190(15) 0.0023(12) 0.0061(12) -0.0028(12)
C5 0.0214(15) 0.0129(14) 0.0141(13) -0.0005(11) 0.0014(11) -0.0021(11)
C22 0.053(3) 0.0214(18) 0.0166(16) -0.0039(13) 0.0070(16) -0.0049(17)
C26 0.0299(19) 0.0183(16) 0.0187(16) 0.0042(13) -0.0005(14) 0.0041(14)
C11 0.0136(13) 0.0197(16) 0.0159(13) 0.0029(11) -0.0013(10) -0.0008(11)
C7 0.0261(18) 0.0235(17) 0.0211(16) -0.0006(13) 0.0069(13) 0.0027(14)
C1 0.0140(13) 0.0148(14) 0.0163(14) -0.0009(11) 0.0008(11) -0.0010(11)
C35 0.0234(18) 0.044(2) 0.0213(17) -0.0006(16) 0.0071(14) 0.0020(17)
C29 0.0123(12) 0.0188(16) 0.0179(13) -0.0009(11) 0.0010(10) 0.0009(11)
C19 0.0169(15) 0.0159(14) 0.0185(14) 0.0016(12) 0.0021(11) -0.0020(11)
C23 0.0190(15) 0.0157(14) 0.0154(13) 0.0003(11) 0.0009(11) 0.0001(11)
C6 0.0208(16) 0.0190(16) 0.0209(16) -0.0021(13) 0.0000(12) 0.0010(13)
C15 0.0149(13) 0.0220(17) 0.0142(12) 0.0005(11) 0.0017(10) -0.0005(11)
B1 0.0193(17) 0.0155(16) 0.0167(16) -0.0011(13) -0.0003(13) 0.0015(13)
C18 0.0243(17) 0.0187(16) 0.0234(16) 0.0014(13) 0.0032(13) 0.0012(13)
C36 0.0233(18) 0.033(2) 0.0280(19) -0.0069(16) 0.0002(14) 0.0009(15)
B2 0.0195(17) 0.0187(17) 0.0180(16) -0.0009(13) -0.0019(13) 0.0025(13)

loop_
_atom_type_symbol
_atom_type_description
_atom_type_scat_dispersion_real
_atom_type_scat_dispersion_imag
_atom_type_scat_source
C C 0.0033 0.0016 'International Tables Vol C Tables 4.2.6.8 and 6.1.1.4'
H H 0.0000 0.0000 'International Tables Vol C Tables 4.2.6.8 and 6.1.1.4'
B B 0.0013 0.0007 'International Tables Vol C Tables 4.2.6.8 and 6.1.1.4'
Cl Cl 0.1484 0.1585 'International Tables Vol C Tables 4.2.6.8 and 6.1.1.4'
F F 0.0171 0.0103 'International Tables Vol C Tables 4.2.6.8 and 6.1.1.4'
N N 0.0061 0.0033 'International Tables Vol C Tables 4.2.6.8 and 6.1.1.4'
O O 0.0106 0.0060 'International Tables Vol C Tables 4.2.6.8 and 6.1.1.4'
Te Te -0.5308 1.6751 'International Tables Vol C Tables 4.2.6.8 and 6.1.1.4'

loop_
_geom_angle_atom_site_label_1
_geom_angle_atom_site_label_2
_geom_angle_atom_site_label_3
_geom_angle
N3 Te1 N1 163.97(10)
C1 Te1 N3 88.71(12)
C1 Te1 N1 75.61(11)
N5 Te2 N2 165.23(11)
C19 Te2 N2 75.58(12)
C19 Te2 N5 89.67(12)
N1 O1 B1 115.8(2)
N2 O2 B2 114.9(3)
C17 N4 C16 118.3(3)
C13 N4 C17 120.7(3)
C13 N4 C16 121.0(3)
O2 N2 Te2 129.2(2)
C21 N2 Te2 114.7(2)
C21 N2 O2 116.0(3)
C11 N3 Te1 122.5(2)
C11 N3 C15 118.2(3)
C15 N3 Te1 119.3(2)
O1 N1 Te1 129.4(2)
C3 N1 Te1 114.3(2)
C3 N1 O1 116.2(3)
C31 N6 C34 120.8(3)
C31 N6 C35 120.9(3)
C35 N6 C34 118.3(3)
N4 C17 H17A 109.5
N4 C17 H17B 109.5
N4 C17 H17C 109.5
H17A C17 H17B 109.5
H17A C17 H17C 109.5
H17B C17 H17C 109.5
N4 C16 H16A 109.5
N4 C16 H16B 109.5
N4 C16 H16C 109.5
H16A C16 H16B 109.5
H16A C16 H16C 109.5
H16B C16 H16C 109.5
C33 N5 Te2 119.1(2)
C33 N5 C29 117.4(3)
C29 N5 Te2 123.1(2)
C13 C12 H12 120.2
C11 C12 H12 120.2
C11 C12 C13 119.6(3)
H4A C4 H4B 109.5
H4A C4 H4C 109.5
H4B C4 H4C 109.5
C3 C4 H4A 109.5
C3 C4 H4B 109.5
C3 C4 H4C 109.5
N6 C31 C30 122.3(3)
N6 C31 C32 121.7(3)
C32 C31 C30 116.0(3)
N2 C21 C20 114.3(3)
N2 C21 C22 122.9(3)
C20 C21 C22 122.8(3)
C31 C30 H30 120.1
C29 C30 C31 119.8(3)
C29 C30 H30 120.1
C31 C32 H32 120.0
C33 C32 C31 120.0(3)
C33 C32 H32 120.0
C27 C28 H28 119.7
C27 C28 C23 120.7(3)
C23 C28 H28 119.7
N1 C3 C4 123.1(3)
N1 C3 C2 114.5(3)
C2 C3 C4 122.4(3)
C3 C2 H2 119.5
C1 C2 C3 121.1(3)
C1 C2 H2 119.5
C9 C8 H8 120.2
C7 C8 H8 120.2
C7 C8 C9 119.6(3)
C8 C9 H9 120.0
C8 C9 C10 120.0(4)
C10 C9 H9 120.0
C9 C10 H10 119.6
C9 C10 C5 120.7(3)
C5 C10 H10 119.6
N6 C34 H34A 109.5
N6 C34 H34B 109.5
N6 C34 H34C 109.5
H34A C34 H34B 109.5
H34A C34 H34C 109.5
H34B C34 H34C 109.5
C24 C25 H25 120.3
C24 C25 C26 119.4(3)
C26 C25 H25 120.3
N4 C13 C12 122.3(3)
N4 C13 C14 121.1(3)
C14 C13 C12 116.6(3)
C21 C20 H20 119.7
C19 C20 C21 120.6(3)
C19 C20 H20 119.7
C28 C27 H27 119.8
C26 C27 C28 120.4(4)
C26 C27 H27 119.8
N5 C33 C32 123.6(3)
N5 C33 H33 118.2
C32 C33 H33 118.2
C13 C14 H14 120.2
C15 C14 C13 119.7(3)
C15 C14 H14 120.2
C25 C24 H24 119.2
C25 C24 C23 121.5(3)
C23 C24 H24 119.2
C10 C5 C1 120.6(3)
C10 C5 C6 118.9(3)
C6 C5 C1 120.5(3)
C21 C22 H22A 109.5
C21 C22 H22B 109.5
C21 C22 H22C 109.5
H22A C22 H22B 109.5
H22A C22 H22C 109.5
H22B C22 H22C 109.5
C25 C26 H26 120.0
C27 C26 C25 119.9(4)
C27 C26 H26 120.0
N3 C11 C12 123.0(3)
N3 C11 H11 118.5
C12 C11 H11 118.5
C8 C7 H7 119.6
C8 C7 C6 120.8(3)
C6 C7 H7 119.6
C2 C1 Te1 114.4(2)
C2 C1 C5 123.1(3)
C5 C1 Te1 122.5(2)
N6 C35 H35A 109.5
N6 C35 H35B 109.5
N6 C35 H35C 109.5
H35A C35 H35B 109.5
H35A C35 H35C 109.5
H35B C35 H35C 109.5
N5 C29 C30 123.2(3)
N5 C29 H29 118.4
C30 C29 H29 118.4
C20 C19 Te2 114.8(2)
C20 C19 C23 123.5(3)
C23 C19 Te2 121.7(2)
C28 C23 C19 120.8(3)
C24 C23 C28 118.0(3)
C24 C23 C19 121.2(3)
C5 C6 H6 120.0
C7 C6 C5 120.0(3)
C7 C6 H6 120.0
N3 C15 C14 122.9(3)
N3 C15 H15 118.5
C14 C15 H15 118.5
F2 B1 F3 108.7(3)
F2 B1 O1 110.5(3)
F1 B1 F2 111.3(3)
F1 B1 F3 110.3(3)
F1 B1 O1 105.2(3)
F3 B1 O1 110.8(3)
Cl3 C18 H18 108.6
Cl2 C18 Cl3 110.1(2)
Cl2 C18 H18 108.6
Cl1 C18 Cl3 110.0(2)
Cl1 C18 Cl2 111.0(2)
Cl1 C18 H18 108.6
Cl6 C36 Cl5 107.7(2)
Cl6 C36 H36 108.7
Cl5 C36 H36 108.7
Cl4 C36 Cl6 111.1(3)
Cl4 C36 Cl5 111.8(2)
Cl4 C36 H36 108.7
F5 B2 F4 108.3(3)
F5 B2 O2 110.4(3)
F6 B2 F5 111.0(3)
F6 B2 F4 110.7(3)
F6 B2 O2 105.2(3)
F4 B2 O2 111.2(3)

loop_
_geom_bond_atom_site_label_1
_geom_bond_atom_site_label_2
_geom_bond_distance
Te1 N3 2.262(3)
Te1 N1 2.267(3)
Te1 C1 2.105(3)
Te2 N2 2.266(3)
Te2 N5 2.251(3)
Te2 C19 2.100(3)
Cl3 C18 1.765(4)
Cl2 C18 1.763(4)
Cl1 C18 1.763(4)
Cl6 C36 1.769(4)
Cl5 C36 1.772(5)
Cl4 C36 1.714(4)
F2 B1 1.386(4)
F1 B1 1.384(4)
F3 B1 1.398(4)
F5 B2 1.391(5)
O1 N1 1.376(3)
O1 B1 1.490(4)
F6 B2 1.386(4)
F4 B2 1.394(4)
O2 N2 1.379(4)
O2 B2 1.482(5)
N4 C17 1.454(5)
N4 C16 1.464(4)
N4 C13 1.348(4)
N2 C21 1.299(5)
N3 C11 1.351(4)
N3 C15 1.358(4)
N1 C3 1.299(4)
N6 C31 1.343(4)
N6 C34 1.460(5)
N6 C35 1.454(5)
C17 H17A 0.9600
C17 H17B 0.9600
C17 H17C 0.9600
C16 H16A 0.9600
C16 H16B 0.9600
C16 H16C 0.9600
N5 C33 1.347(4)
N5 C29 1.358(4)
C12 H12 0.9300
C12 C13 1.426(5)
C12 C11 1.370(4)
C4 H4A 0.9600
C4 H4B 0.9600
C4 H4C 0.9600
C4 C3 1.504(5)
C31 C30 1.423(4)
C31 C32 1.418(5)
C21 C20 1.455(5)
C21 C22 1.492(5)
C30 H30 0.9300
C30 C29 1.372(4)
C32 H32 0.9300
C32 C33 1.370(4)
C28 H28 0.9300
C28 C27 1.392(5)
C28 C23 1.404(5)
C3 C2 1.449(5)
C2 H2 0.9300
C2 C1 1.347(4)
C8 H8 0.9300
C8 C9 1.392(6)
C8 C7 1.386(6)
C9 H9 0.9300
C9 C10 1.393(5)
C10 H10 0.9300
C10 C5 1.395(5)
C34 H34A 0.9600
C34 H34B 0.9600
C34 H34C 0.9600
C25 H25 0.9300
C25 C24 1.392(5)
C25 C26 1.397(5)
C13 C14 1.418(4)
C20 H20 0.9300
C20 C19 1.355(5)
C27 H27 0.9300
C27 C26 1.379(5)
C33 H33 0.9300
C14 H14 0.9300
C14 C15 1.370(4)
C24 H24 0.9300
C24 C23 1.393(5)
C5 C1 1.485(4)
C5 C6 1.405(5)
C22 H22A 0.9600
C22 H22B 0.9600
C22 H22C 0.9600
C26 H26 0.9300
C11 H11 0.9300
C7 H7 0.9300
C7 C6 1.389(5)
C35 H35A 0.9600
C35 H35B 0.9600
C35 H35C 0.9600
C29 H29 0.9300
C19 C23 1.487(5)
C6 H6 0.9300
C15 H15 0.9300
C18 H18 0.9800
C36 H36 0.9800

loop_
_geom_torsion_atom_site_label_1
_geom_torsion_atom_site_label_2
_geom_torsion_atom_site_label_3
_geom_torsion_atom_site_label_4
_geom_torsion
Te1 N3 C11 C12 -177.5(3)
Te1 N3 C15 C14 178.6(3)
Te1 N1 C3 C4 -175.3(3)
Te1 N1 C3 C2 3.8(4)
Te2 N2 C21 C20 -1.0(4)
Te2 N2 C21 C22 179.9(3)
Te2 N5 C33 C32 171.8(3)
Te2 N5 C29 C30 -171.3(3)
Te2 C19 C23 C28 -63.3(4)
Te2 C19 C23 C24 116.7(3)
O1 N1 C3 C4 2.7(5)
O1 N1 C3 C2 -178.3(3)
O2 N2 C21 C20 175.5(3)
O2 N2 C21 C22 -3.6(5)
N4 C13 C14 C15 -179.4(3)
N2 O2 B2 F5 -65.3(4)
N2 O2 B2 F6 174.8(3)
N2 O2 B2 F4 54.9(4)
N2 C21 C20 C19 -0.6(5)
N1 O1 B1 F2 73.5(4)
N1 O1 B1 F1 -166.3(3)
N1 O1 B1 F3 -47.1(4)
N1 C3 C2 C1 -2.0(5)
N6 C31 C30 C29 175.7(3)
N6 C31 C32 C33 -175.5(3)
C17 N4 C13 C12 176.4(3)
C17 N4 C13 C14 -3.0(5)
C16 N4 C13 C12 -3.6(5)
C16 N4 C13 C14 176.9(3)
C12 C13 C14 C15 1.2(5)
C4 C3 C2 C1 177.1(3)
C31 C30 C29 N5 1.0(5)
C31 C32 C33 N5 -1.4(5)
C21 C20 C19 Te2 2.0(4)
C21 C20 C19 C23 -178.2(3)
C30 C31 C32 C33 3.2(5)
C32 C31 C30 C29 -3.1(5)
C28 C27 C26 C25 1.2(6)
C3 C2 C1 Te1 -1.1(4)
C3 C2 C1 C5 177.7(3)
C8 C9 C10 C5 0.8(6)
C8 C7 C6 C5 0.9(6)
C9 C8 C7 C6 -0.3(6)
C9 C10 C5 C1 179.2(3)
C9 C10 C5 C6 -0.2(5)
C10 C5 C1 Te1 65.8(4)
C10 C5 C1 C2 -112.9(4)
C10 C5 C6 C7 -0.6(5)
C34 N6 C31 C30 -1.0(5)
C34 N6 C31 C32 177.7(3)
C25 C24 C23 C28 0.9(5)
C25 C24 C23 C19 -179.0(3)
C13 C12 C11 N3 -1.1(5)
C13 C14 C15 N3 -0.9(5)
C20 C19 C23 C28 117.0(4)
C20 C19 C23 C24 -63.1(5)
C27 C28 C23 C24 -0.6(5)
C27 C28 C23 C19 179.3(3)
C33 N5 C29 C30 1.0(5)
C24 C25 C26 C27 -0.9(6)
C22 C21 C20 C19 178.5(4)
C26 C25 C24 C23 -0.1(6)
C11 N3 C15 C14 -0.4(5)
C11 C12 C13 N4 -179.7(3)
C11 C12 C13 C14 -0.3(5)
C7 C8 C9 C10 -0.5(6)
C1 C5 C6 C7 180.0(3)
C35 N6 C31 C30 -178.9(4)
C35 N6 C31 C32 -0.2(5)
C29 N5 C33 C32 -0.8(5)
C23 C28 C27 C26 -0.4(6)
C6 C5 C1 Te1 -114.8(3)
C6 C5 C1 C2 66.5(4)
C15 N3 C11 C12 1.4(5)
B1 O1 N1 Te1 10.6(4)
B1 O1 N1 C3 -167.0(3)
B2 O2 N2 Te2 -30.2(4)
B2 O2 N2 C21 153.8(3)
